data_9012061
loop_
_publ_author_name
'Wintenberger, M.'

_publ_section_title
;Etude de la structure cristallographique et magnetique de Cu2FeGeS4 et
 remarque sur la structure magnetique de Cu2MnSnS4
;
_journal_name_full 'Materials Research Bulletin'
_journal_page_first 1195
_journal_page_last 1202
_journal_paper_doi 10.1016/0025-5408(79)90214-9
_journal_volume 14
_journal_year 1979
_chemical_formula_sum 'Cu2 Fe Ge S4'
_chemical_name_mineral Briartite
_space_group_IT_number 121
_symmetry_space_group_name_Hall 'I -4 2'
_symmetry_space_group_name_H-M 'I -4 2 m'
_cell_angle_alpha 90
_cell_angle_beta 90
_cell_angle_gamma 90
_cell_length_a 5.325
_cell_length_b 5.325
_cell_length_c 10.51
_cell_formula_units_Z 2
_cell_volume 298.018
_database_code_amcsd 0014274
_exptl_crystal_density_diffrn 4.277
_cod_database_code 9012061

loop_
_space_group_symop_operation_xyz
x,y,z
1/2+x,1/2+y,1/2+z
-y,-x,z
1/2-y,1/2-x,1/2+z
y,-x,-z
1/2+y,1/2-x,1/2-z
-x,y,-z
1/2-x,1/2+y,1/2-z
-x,-y,z
1/2-x,1/2-y,1/2+z
y,x,z
1/2+y,1/2+x,1/2+z
-y,x,-z
1/2-y,1/2+x,1/2-z
x,-y,-z
1/2+x,1/2-y,1/2-z

loop_
_atom_site_label
_atom_site_fract_x
_atom_site_fract_y
_atom_site_fract_z
_atom_site_U_iso_or_equiv
Cu 0.00000 0.50000 0.25000 0.01545
Fe 0.00000 0.00000 0.00000 0.01115
Ge 0.00000 0.00000 0.50000 0.00532
S 0.25900 0.25900 -0.12450 0.00925

loop_
_cod_related_entry_id
_cod_related_entry_database
_cod_related_entry_code
1 AMCSD 0014274
